data_1517397
loop_
_publ_author_name
'David, Jonathan G.'
'Bai, Wen-Ju'
'Weaver, Marisa G.'
'Pettus, Thomas R. R.'

_publ_section_title
;
 A General Diastereoselective Catalytic Vinylogous Aldol Reaction Among
 Tetramic Acid-Derived Pyrroles.
;
_journal_issue 17
_journal_name_full 'Organic letters'
_journal_page_first 4384
_journal_paper_doi 10.1021/ol501715r
_journal_volume 16
_journal_year 2014
_chemical_formula_sum 'C17 H23 N O4'
_chemical_formula_weight 305.36
_chemical_name_systematic
;
 ?
;
_space_group_crystal_system monoclinic
_space_group_IT_number 14
_space_group_name_Hall '-P 2ybc'
_space_group_name_H-M_alt 'P 1 21/c 1'
_symmetry_space_group_name_Hall '-P 2ybc'
_symmetry_space_group_name_H-M 'P 1 21/c 1'
_atom_sites_solution_hydrogens geom
_audit_creation_method SHELXL-2013
_cell_angle_alpha 90
_cell_angle_beta 99.263(4)
_cell_angle_gamma 90
_cell_formula_units_Z 4
_cell_length_a 14.2303(8)
_cell_length_b 9.9756(6)
_cell_length_c 11.3012(6)
_cell_measurement_temperature 107(2)
_cell_volume 1583.35(16)
_computing_structure_refinement 'SHELXL-2013 (Sheldrick, 2013)'
_diffrn_ambient_temperature 107(2)
_diffrn_measured_fraction_theta_full 0.994
_diffrn_measured_fraction_theta_max 0.990
_diffrn_radiation_type MoK\a
_diffrn_radiation_wavelength 0.71073
_diffrn_reflns_av_R_equivalents 0.0238
_diffrn_reflns_av_unetI/netI 0.0382
_diffrn_reflns_Laue_measured_fraction_full 0.994
_diffrn_reflns_Laue_measured_fraction_max 0.990
_diffrn_reflns_limit_h_max 17
_diffrn_reflns_limit_h_min -18
_diffrn_reflns_limit_k_max 13
_diffrn_reflns_limit_k_min -13
_diffrn_reflns_limit_l_max 15
_diffrn_reflns_limit_l_min -12
_diffrn_reflns_number 7700
_diffrn_reflns_point_group_measured_fraction_full 0.994
_diffrn_reflns_point_group_measured_fraction_max 0.990
_diffrn_reflns_theta_full 25.242
_diffrn_reflns_theta_max 28.278
_diffrn_reflns_theta_min 1.450
_exptl_absorpt_coefficient_mu 0.091
_exptl_crystal_density_diffrn 1.281
_exptl_crystal_F_000 656
_exptl_crystal_size_max 0.200
_exptl_crystal_size_mid 0.200
_exptl_crystal_size_min 0.100
_refine_diff_density_max 0.377
_refine_diff_density_min -0.246
_refine_diff_density_rms 0.048
_refine_ls_extinction_method none
_refine_ls_goodness_of_fit_ref 1.038
_refine_ls_hydrogen_treatment constr
_refine_ls_matrix_type full
_refine_ls_number_parameters 205
_refine_ls_number_reflns 3881
_refine_ls_number_restraints 0
_refine_ls_restrained_S_all 1.038
_refine_ls_R_factor_all 0.0634
_refine_ls_R_factor_gt 0.0418
_refine_ls_shift/su_max 0.000
_refine_ls_shift/su_mean 0.000
_refine_ls_structure_factor_coef Fsqd
_refine_ls_weighting_details 'w=1/[\s^2^(Fo^2^)+(0.0475P)^2^+0.5829P] where P=(Fo^2^+2Fc^2^)/3'
_refine_ls_weighting_scheme calc
_refine_ls_wR_factor_gt 0.0982
_refine_ls_wR_factor_ref 0.1084
_reflns_Friedel_coverage 0.000
_reflns_number_gt 2901
_reflns_number_total 3881
_reflns_threshold_expression 'I > 2\s(I)'
_cod_data_source_file ol501715r_si_001.cif
_cod_data_source_block p01212014
_cod_depositor_comments 'Adding full bibliography for 1517397.cif.'
_cod_database_code 1517397
_shelx_space_group_comment
;
The symmetry employed for this shelxl refinement is uniquely defined
by the following loop, which should always be used as a source of
symmetry information in preference to the above space-group names.
They are only intended as comments.
;
_shelx_estimated_absorpt_t_min 0.982
_shelx_estimated_absorpt_t_max 0.991
_shelxl_version_number 2013-3

loop_
_space_group_symop_operation_xyz
'x, y, z'
'-x, y+1/2, -z+1/2'
'-x, -y, -z'
'x, -y-1/2, z-1/2'

loop_
_atom_site_label
_atom_site_type_symbol
_atom_site_fract_x
_atom_site_fract_y
_atom_site_fract_z
_atom_site_U_iso_or_equiv
_atom_site_adp_type
_atom_site_occupancy
_atom_site_site_symmetry_order
_atom_site_calc_flag
_atom_site_refinement_flags_posn
_atom_site_refinement_flags_adp
C1 C 0.54522(10) 0.48816(14) 0.82621(11) 0.0150(3) Uani 1 1 d . .
C2 C 0.48993(10) 0.38626(14) 0.87880(11) 0.0152(3) Uani 1 1 d . .
C3 C 0.55367(10) 0.30836(14) 0.94835(11) 0.0158(3) Uani 1 1 d . .
C4 C 0.65444(10) 0.34770(14) 0.94148(11) 0.0155(3) Uani 1 1 d . .
H4 H 0.6891 0.3703 1.0232 0.019 Uiso 1 1 calc R U
C5 C 0.71189(10) 0.53541(14) 0.81522(12) 0.0159(3) Uani 1 1 d . .
C6 C 0.77442(10) 0.62435(15) 0.88095(12) 0.0182(3) Uani 1 1 d . .
H6 H 0.7715 0.6381 0.9635 0.022 Uiso 1 1 calc R U
C7 C 0.84169(10) 0.69411(15) 0.82766(13) 0.0197(3) Uani 1 1 d . .
H7 H 0.8848 0.7542 0.8736 0.024 Uiso 1 1 calc R U
C8 C 0.84485(10) 0.67469(15) 0.70671(13) 0.0185(3) Uani 1 1 d . .
C9 C 0.78305(10) 0.58346(15) 0.64106(12) 0.0200(3) Uani 1 1 d . .
H9 H 0.7861 0.5692 0.5586 0.024 Uiso 1 1 calc R U
C10 C 0.71767(10) 0.51379(14) 0.69450(12) 0.0183(3) Uani 1 1 d . .
H10 H 0.6764 0.4509 0.6492 0.022 Uiso 1 1 calc R U
C11 C 0.38363(10) 0.38251(15) 0.84628(13) 0.0185(3) Uani 1 1 d . .
H11A H 0.3550 0.3823 0.9196 0.028 Uiso 1 1 calc R U
H11B H 0.3646 0.3012 0.7999 0.028 Uiso 1 1 calc R U
H11C H 0.3618 0.4616 0.7981 0.028 Uiso 1 1 calc R U
C12 C 0.45405(11) 0.16011(15) 1.03654(13) 0.0208(3) Uani 1 1 d . .
H12A H 0.4145 0.1427 0.9588 0.031 Uiso 1 1 calc R U
H12B H 0.4248 0.2312 1.0783 0.031 Uiso 1 1 calc R U
H12C H 0.4591 0.0782 1.0850 0.031 Uiso 1 1 calc R U
C13 C 0.70497(10) 0.23107(15) 0.88703(12) 0.0174(3) Uani 1 1 d . .
H13 H 0.6943 0.1478 0.9324 0.021 Uiso 1 1 calc R U
C14 C 0.81233(10) 0.24722(15) 0.89183(13) 0.0200(3) Uani 1 1 d . .
H14 H 0.8236 0.3211 0.8359 0.024 Uiso 1 1 calc R U
C15 C 0.86281(11) 0.28320(19) 1.01758(14) 0.0289(4) Uani 1 1 d . .
H15A H 0.9319 0.2773 1.0202 0.043 Uiso 1 1 calc R U
H15B H 0.8432 0.2206 1.0759 0.043 Uiso 1 1 calc R U
H15C H 0.8457 0.3748 1.0373 0.043 Uiso 1 1 calc R U
C16 C 0.85260(11) 0.11748(16) 0.84854(15) 0.0261(3) Uani 1 1 d . .
H16A H 0.8437 0.0444 0.9036 0.039 Uiso 1 1 calc R U
H16B H 0.9207 0.1289 0.8462 0.039 Uiso 1 1 calc R U
H16C H 0.8193 0.0959 0.7680 0.039 Uiso 1 1 calc R U
C17 C 0.95951(12) 0.84794(16) 0.70067(15) 0.0269(3) Uani 1 1 d . .
H17A H 1.0061 0.8130 0.7668 0.040 Uiso 1 1 calc R U
H17B H 0.9171 0.9114 0.7322 0.040 Uiso 1 1 calc R U
H17C H 0.9929 0.8938 0.6429 0.040 Uiso 1 1 calc R U
N1 N 0.64020(8) 0.46840(12) 0.86741(10) 0.0158(2) Uani 1 1 d . .
O1 O 0.51403(7) 0.57945(10) 0.75686(8) 0.0183(2) Uani 1 1 d . .
O2 O 0.66395(7) 0.21035(11) 0.76559(8) 0.0192(2) Uani 1 1 d . .
H2 H 0.6082 0.1812 0.7622 0.029 Uiso 1 1 calc R U
O3 O 0.90506(8) 0.74022(11) 0.64287(9) 0.0239(2) Uani 1 1 d . .
O4 O 0.54708(7) 0.20152(10) 1.01842(9) 0.0196(2) Uani 1 1 d . .

loop_
_atom_site_aniso_label
_atom_site_aniso_U_11
_atom_site_aniso_U_22
_atom_site_aniso_U_33
_atom_site_aniso_U_23
_atom_site_aniso_U_13
_atom_site_aniso_U_12
C1 0.0174(7) 0.0143(6) 0.0134(6) -0.0039(5) 0.0033(5) 0.0005(5)
C2 0.0175(7) 0.0136(6) 0.0149(6) -0.0024(5) 0.0045(5) 0.0008(5)
C3 0.0200(7) 0.0149(6) 0.0131(6) -0.0028(5) 0.0039(5) -0.0014(5)
C4 0.0165(7) 0.0161(6) 0.0136(6) 0.0003(5) 0.0009(5) 0.0007(5)
C5 0.0155(7) 0.0152(6) 0.0175(6) 0.0006(5) 0.0041(5) 0.0017(5)
C6 0.0177(7) 0.0211(7) 0.0162(6) -0.0029(5) 0.0035(5) -0.0003(6)
C7 0.0168(7) 0.0213(7) 0.0209(7) -0.0023(6) 0.0026(5) -0.0020(6)
C8 0.0153(7) 0.0195(7) 0.0217(7) 0.0018(6) 0.0062(5) 0.0023(6)
C9 0.0215(7) 0.0229(7) 0.0162(6) -0.0023(5) 0.0050(5) 0.0015(6)
C10 0.0192(7) 0.0172(7) 0.0182(6) -0.0025(5) 0.0021(5) 0.0008(6)
C11 0.0174(7) 0.0180(7) 0.0206(6) 0.0022(5) 0.0047(5) 0.0009(6)
C12 0.0224(8) 0.0190(7) 0.0219(7) 0.0028(6) 0.0065(6) -0.0025(6)
C13 0.0176(7) 0.0166(6) 0.0178(6) 0.0001(5) 0.0026(5) 0.0011(5)
C14 0.0181(7) 0.0206(7) 0.0218(7) 0.0037(6) 0.0049(5) 0.0006(6)
C15 0.0190(8) 0.0403(10) 0.0259(8) 0.0006(7) -0.0007(6) -0.0004(7)
C16 0.0231(8) 0.0238(8) 0.0335(8) 0.0039(7) 0.0107(6) 0.0049(6)
C17 0.0257(8) 0.0229(8) 0.0346(9) 0.0005(7) 0.0128(7) -0.0034(7)
N1 0.0162(6) 0.0141(6) 0.0173(5) 0.0005(4) 0.0030(4) -0.0009(5)
O1 0.0199(5) 0.0159(5) 0.0194(5) 0.0029(4) 0.0043(4) 0.0020(4)
O2 0.0187(5) 0.0212(5) 0.0178(5) -0.0045(4) 0.0026(4) -0.0018(4)
O3 0.0214(5) 0.0283(6) 0.0237(5) 0.0010(4) 0.0086(4) -0.0040(5)
O4 0.0195(5) 0.0198(5) 0.0195(5) 0.0059(4) 0.0036(4) -0.0001(4)

loop_
_atom_type_symbol
_atom_type_description
_atom_type_scat_dispersion_real
_atom_type_scat_dispersion_imag
_atom_type_scat_source
C C 0.0033 0.0016 'International Tables Vol C Tables 4.2.6.8 and 6.1.1.4'
H H 0.0000 0.0000 'International Tables Vol C Tables 4.2.6.8 and 6.1.1.4'
O O 0.0106 0.0060 'International Tables Vol C Tables 4.2.6.8 and 6.1.1.4'
N N 0.0061 0.0033 'International Tables Vol C Tables 4.2.6.8 and 6.1.1.4'

loop_
_geom_angle_atom_site_label_1
_geom_angle_atom_site_label_2
_geom_angle_atom_site_label_3
_geom_angle
O1 C1 N1 123.70(13)
O1 C1 C2 127.25(13)
N1 C1 C2 109.04(12)
C3 C2 C1 106.33(12)
C3 C2 C11 133.39(13)
C1 C2 C11 120.23(12)
O4 C3 C2 134.34(14)
O4 C3 C4 113.38(12)
C2 C3 C4 112.22(12)
N1 C4 C3 101.51(11)
N1 C4 C13 114.98(11)
C3 C4 C13 109.46(11)
N1 C4 H4 110.2
C3 C4 H4 110.2
C13 C4 H4 110.2
C6 C5 C10 119.29(13)
C6 C5 N1 121.30(12)
C10 C5 N1 119.39(12)
C5 C6 C7 120.92(12)
C5 C6 H6 119.5
C7 C6 H6 119.5
C8 C7 C6 119.23(13)
C8 C7 H7 120.4
C6 C7 H7 120.4
O3 C8 C7 124.99(13)
O3 C8 C9 115.17(12)
C7 C8 C9 119.83(13)
C10 C9 C8 120.63(13)
C10 C9 H9 119.7
C8 C9 H9 119.7
C9 C10 C5 120.06(13)
C9 C10 H10 120.0
C5 C10 H10 120.0
C2 C11 H11A 109.5
C2 C11 H11B 109.5
H11A C11 H11B 109.5
C2 C11 H11C 109.5
H11A C11 H11C 109.5
H11B C11 H11C 109.5
O4 C12 H12A 109.5
O4 C12 H12B 109.5
H12A C12 H12B 109.5
O4 C12 H12C 109.5
H12A C12 H12C 109.5
H12B C12 H12C 109.5
O2 C13 C14 107.65(11)
O2 C13 C4 110.46(11)
C14 C13 C4 115.64(12)
O2 C13 H13 107.6
C14 C13 H13 107.6
C4 C13 H13 107.6
C16 C14 C15 110.64(13)
C16 C14 C13 108.89(12)
C15 C14 C13 112.04(12)
C16 C14 H14 108.4
C15 C14 H14 108.4
C13 C14 H14 108.4
C14 C15 H15A 109.5
C14 C15 H15B 109.5
H15A C15 H15B 109.5
C14 C15 H15C 109.5
H15A C15 H15C 109.5
H15B C15 H15C 109.5
C14 C16 H16A 109.5
C14 C16 H16B 109.5
H16A C16 H16B 109.5
C14 C16 H16C 109.5
H16A C16 H16C 109.5
H16B C16 H16C 109.5
O3 C17 H17A 109.5
O3 C17 H17B 109.5
H17A C17 H17B 109.5
O3 C17 H17C 109.5
H17A C17 H17C 109.5
H17B C17 H17C 109.5
C1 N1 C5 121.64(11)
C1 N1 C4 110.55(11)
C5 N1 C4 125.53(11)
C13 O2 H2 109.5
C8 O3 C17 117.34(11)
C3 O4 C12 117.90(11)

loop_
_geom_bond_atom_site_label_1
_geom_bond_atom_site_label_2
_geom_bond_distance
C1 O1 1.2363(17)
C1 N1 1.3711(18)
C1 C2 1.4684(19)
C2 C3 1.3472(19)
C2 C11 1.4985(19)
C3 O4 1.3400(17)
C3 C4 1.501(2)
C4 N1 1.4619(17)
C4 C13 1.5466(19)
C4 H4 1.0000
C5 C6 1.385(2)
C5 C10 1.3967(19)
C5 N1 1.4245(18)
C6 C7 1.396(2)
C6 H6 0.9500
C7 C8 1.388(2)
C7 H7 0.9500
C8 O3 1.3714(17)
C8 C9 1.394(2)
C9 C10 1.376(2)
C9 H9 0.9500
C10 H10 0.9500
C11 H11A 0.9800
C11 H11B 0.9800
C11 H11C 0.9800
C12 O4 1.4327(17)
C12 H12A 0.9800
C12 H12B 0.9800
C12 H12C 0.9800
C13 O2 1.4174(16)
C13 C14 1.529(2)
C13 H13 1.0000
C14 C16 1.527(2)
C14 C15 1.528(2)
C14 H14 1.0000
C15 H15A 0.9800
C15 H15B 0.9800
C15 H15C 0.9800
C16 H16A 0.9800
C16 H16B 0.9800
C16 H16C 0.9800
C17 O3 1.4209(19)
C17 H17A 0.9800
C17 H17B 0.9800
C17 H17C 0.9800
O2 H2 0.8400

loop_
_geom_torsion_atom_site_label_1
_geom_torsion_atom_site_label_2
_geom_torsion_atom_site_label_3
_geom_torsion_atom_site_label_4
_geom_torsion
O1 C1 C2 C3 -179.94(13)
N1 C1 C2 C3 -0.69(15)
O1 C1 C2 C11 2.3(2)
N1 C1 C2 C11 -178.47(11)
C1 C2 C3 O4 179.61(14)
C11 C2 C3 O4 -3.0(3)
C1 C2 C3 C4 -3.18(15)
C11 C2 C3 C4 174.17(14)
O4 C3 C4 N1 -176.66(11)
C2 C3 C4 N1 5.52(14)
O4 C3 C4 C13 61.41(14)
C2 C3 C4 C13 -116.41(13)
C10 C5 C6 C7 1.2(2)
N1 C5 C6 C7 -177.10(13)
C5 C6 C7 C8 0.7(2)
C6 C7 C8 O3 177.65(14)
C6 C7 C8 C9 -1.8(2)
O3 C8 C9 C10 -178.46(13)
C7 C8 C9 C10 1.1(2)
C8 C9 C10 C5 0.8(2)
C6 C5 C10 C9 -1.9(2)
N1 C5 C10 C9 176.36(13)
N1 C4 C13 O2 -46.98(16)
C3 C4 C13 O2 66.48(14)
N1 C4 C13 C14 75.58(15)
C3 C4 C13 C14 -170.97(11)
O2 C13 C14 C16 -62.62(15)
C4 C13 C14 C16 173.35(12)
O2 C13 C14 C15 174.67(13)
C4 C13 C14 C15 50.63(17)
O1 C1 N1 C5 -12.6(2)
C2 C1 N1 C5 168.07(11)
O1 C1 N1 C4 -176.36(12)
C2 C1 N1 C4 4.35(14)
C6 C5 N1 C1 117.03(15)
C10 C5 N1 C1 -61.22(18)
C6 C5 N1 C4 -81.79(18)
C10 C5 N1 C4 99.95(16)
C3 C4 N1 C1 -5.82(13)
C13 C4 N1 C1 112.21(13)
C3 C4 N1 C5 -168.76(12)
C13 C4 N1 C5 -50.73(17)
C7 C8 O3 C17 -8.5(2)
C9 C8 O3 C17 170.99(13)
C2 C3 O4 C12 -6.2(2)
C4 C3 O4 C12 176.58(11)
